data_7102760
loop_
_publ_author_name
'Geier, Stephen J.'
'Stephan, Douglas W.'

_publ_section_title
;
 Rh-catalyzed P--P bond activation
;
_journal_coden_ASTM CHCOFS
_journal_issue 1
_journal_name_full
;
 Chemical Communications (Cambridge, United Kingdom)
;
_journal_page_first 99
_journal_page_last 101
_journal_paper_doi 10.1039/b712972f
_journal_year 2008
_chemical_formula_sum 'C37 H61 N2 P2 Rh'
_chemical_formula_weight 698.73
_space_group_IT_number 2
_symmetry_cell_setting triclinic
_symmetry_space_group_name_Hall '-P 1'
_symmetry_space_group_name_H-M 'P -1'
_atom_sites_solution_hydrogens geom
_atom_sites_solution_primary direct
_atom_sites_solution_secondary difmap
_audit_creation_method SHELXL-97
_cell_angle_alpha 102.412(4)
_cell_angle_beta 93.045(4)
_cell_angle_gamma 114.125(4)
_cell_formula_units_Z 2
_cell_length_a 10.566(3)
_cell_length_b 11.676(4)
_cell_length_c 17.636(6)
_cell_measurement_temperature 296(2)
_cell_measurement_theta_max 25.0
_cell_measurement_theta_min 2.0
_cell_volume 1914.7(11)
_computing_structure_refinement 'SHELXL-97 (Sheldrick, 1997)'
_computing_structure_solution 'SHELXS-97 (Sheldrick, 1990)'
_diffrn_ambient_temperature 296(2)
_diffrn_measured_fraction_theta_full 0.998
_diffrn_measured_fraction_theta_max 0.998
_diffrn_radiation_monochromator graphite
_diffrn_radiation_source 'fine-focus sealed tube'
_diffrn_radiation_type MoK\a
_diffrn_radiation_wavelength 0.71073
_diffrn_reflns_av_R_equivalents 0.0193
_diffrn_reflns_av_sigmaI/netI 0.0191
_diffrn_reflns_limit_h_max 12
_diffrn_reflns_limit_h_min -12
_diffrn_reflns_limit_k_max 13
_diffrn_reflns_limit_k_min -13
_diffrn_reflns_limit_l_max 20
_diffrn_reflns_limit_l_min -20
_diffrn_reflns_number 18475
_diffrn_reflns_theta_full 25.00
_diffrn_reflns_theta_max 25.00
_diffrn_reflns_theta_min 1.20
_exptl_absorpt_coefficient_mu 0.555
_exptl_absorpt_correction_T_max 1.00000
_exptl_absorpt_correction_T_min 0.158795
_exptl_absorpt_correction_type empirical
_exptl_crystal_density_diffrn 1.212
_exptl_crystal_density_method 'not measured'
_exptl_crystal_F_000 744
_exptl_crystal_size_max 0.25
_exptl_crystal_size_mid 0.22
_exptl_crystal_size_min 0.18
_refine_diff_density_max 1.202
_refine_diff_density_min -0.258
_refine_diff_density_rms 0.093
_refine_ls_extinction_method none
_refine_ls_goodness_of_fit_ref 0.969
_refine_ls_hydrogen_treatment constr
_refine_ls_matrix_type full
_refine_ls_number_parameters 381
_refine_ls_number_reflns 6726
_refine_ls_number_restraints 0
_refine_ls_restrained_S_all 0.969
_refine_ls_R_factor_all 0.0494
_refine_ls_R_factor_gt 0.0459
_refine_ls_shift/su_max 0.013
_refine_ls_shift/su_mean 0.000
_refine_ls_structure_factor_coef Fsqd
_refine_ls_weighting_details 'calc w=1/[\s^2^(Fo^2^)+(0.1137P)^2^+0.1449P] where P=(Fo^2^+2Fc^2^)/3'
_refine_ls_weighting_scheme calc
_refine_ls_wR_factor_gt 0.1233
_refine_ls_wR_factor_ref 0.1314
_reflns_number_gt 6106
_reflns_number_total 6726
_reflns_threshold_expression >2sigma(I)
_cod_data_source_file b712972f.txt
_cod_data_source_block RhNacNac(Et2PPEt2)
_cod_original_sg_symbol_H-M P-1
_cod_database_code 7102760

loop_
_symmetry_equiv_pos_as_xyz
'x, y, z'
'-x, -y, -z'

loop_
_atom_site_label
_atom_site_type_symbol
_atom_site_fract_x
_atom_site_fract_y
_atom_site_fract_z
_atom_site_U_iso_or_equiv
_atom_site_adp_type
_atom_site_occupancy
_atom_site_symmetry_multiplicity
_atom_site_calc_flag
_atom_site_refinement_flags
_atom_site_disorder_assembly
_atom_site_disorder_group
Rh1 Rh 0.06574(2) 0.277892(18) -0.271033(12) 0.06049(12) Uani 1 1 d . . .
P1 P -0.02460(8) 0.41981(8) -0.22896(5) 0.0715(2) Uani 1 1 d . . .
P2 P -0.15441(9) 0.21786(9) -0.24861(6) 0.0793(2) Uani 1 1 d . . .
N1 N 0.2670(2) 0.3810(2) -0.29148(13) 0.0577(5) Uani 1 1 d . . .
N2 N 0.0972(2) 0.1115(2) -0.28887(14) 0.0616(5) Uani 1 1 d . . .
C1 C 0.3165(3) 0.5195(3) -0.27876(16) 0.0620(6) Uani 1 1 d . . .
C2 C 0.3702(3) 0.6000(3) -0.20141(18) 0.0697(7) Uani 1 1 d . . .
C3 C 0.4165(4) 0.7335(3) -0.1917(2) 0.0857(9) Uani 1 1 d . . .
H3A H 0.4521 0.7888 -0.1414 0.103 Uiso 1 1 calc R . .
C4 C 0.4114(4) 0.7858(3) -0.2532(3) 0.0918(10) Uani 1 1 d . . .
H4A H 0.4440 0.8753 -0.2446 0.110 Uiso 1 1 calc R . .
C5 C 0.3583(4) 0.7064(3) -0.3277(2) 0.0842(9) Uani 1 1 d . . .
H5A H 0.3547 0.7429 -0.3693 0.101 Uiso 1 1 calc R . .
C6 C 0.3092(3) 0.5713(3) -0.34262(18) 0.0690(7) Uani 1 1 d . . .
C7 C 0.3755(4) 0.5420(4) -0.13307(19) 0.0849(9) Uani 1 1 d . . .
H7A H 0.2864 0.4645 -0.1409 0.102 Uiso 1 1 calc R . .
C8 C 0.3868(5) 0.6330(5) -0.0524(2) 0.1199(16) Uani 1 1 d . . .
H8A H 0.3916 0.5917 -0.0115 0.180 Uiso 1 1 calc R . .
H8B H 0.3058 0.6508 -0.0518 0.180 Uiso 1 1 calc R . .
H8C H 0.4700 0.7130 -0.0439 0.180 Uiso 1 1 calc R . .
C9 C 0.4919(5) 0.4970(5) -0.1301(3) 0.1049(12) Uani 1 1 d . . .
H9A H 0.4832 0.4386 -0.1797 0.157 Uiso 1 1 calc R . .
H9B H 0.4842 0.4531 -0.0892 0.157 Uiso 1 1 calc R . .
H9C H 0.5816 0.5709 -0.1196 0.157 Uiso 1 1 calc R . .
C10 C 0.2459(4) 0.4842(3) -0.42479(19) 0.0795(8) Uani 1 1 d . . .
H10A H 0.2593 0.4051 -0.4279 0.095 Uiso 1 1 calc R . .
C11 C 0.0878(5) 0.4437(5) -0.4382(3) 0.1158(15) Uani 1 1 d . . .
H11A H 0.0467 0.4058 -0.3971 0.174 Uiso 1 1 calc R . .
H11B H 0.0465 0.3812 -0.4881 0.174 Uiso 1 1 calc R . .
H11C H 0.0710 0.5186 -0.4376 0.174 Uiso 1 1 calc R . .
C12 C 0.3162(8) 0.5441(5) -0.4889(3) 0.150(2) Uani 1 1 d . . .
H12A H 0.2732 0.4836 -0.5393 0.225 Uiso 1 1 calc R . .
H12B H 0.4143 0.5642 -0.4804 0.225 Uiso 1 1 calc R . .
H12C H 0.3055 0.6223 -0.4873 0.225 Uiso 1 1 calc R . .
C13 C 0.4928(3) 0.4160(3) -0.3377(2) 0.0799(8) Uani 1 1 d . . .
H13A H 0.4794 0.4292 -0.3889 0.120 Uiso 1 1 calc R . .
H13B H 0.5545 0.3743 -0.3373 0.120 Uiso 1 1 calc R . .
H13C H 0.5335 0.4984 -0.2992 0.120 Uiso 1 1 calc R . .
C14 C 0.3518(3) 0.3305(3) -0.31841(17) 0.0640(6) Uani 1 1 d . . .
C15 C 0.3237(3) 0.1998(3) -0.32866(18) 0.0675(7) Uani 1 1 d . . .
H15A H 0.3901 0.1757 -0.3506 0.081 Uiso 1 1 calc R . .
C16 C 0.2107(3) 0.1006(3) -0.31069(17) 0.0661(6) Uani 1 1 d . . .
C17 C 0.2270(4) -0.0244(3) -0.3145(2) 0.0870(9) Uani 1 1 d . . .
H17A H 0.2952 -0.0103 -0.2711 0.131 Uiso 1 1 calc R . .
H17B H 0.2578 -0.0494 -0.3630 0.131 Uiso 1 1 calc R . .
H17C H 0.1384 -0.0923 -0.3117 0.131 Uiso 1 1 calc R . .
C18 C -0.0035(3) 0.0077(3) -0.26282(18) 0.0662(6) Uani 1 1 d . . .
C19 C -0.1287(3) -0.0815(3) -0.3134(2) 0.0736(7) Uani 1 1 d . . .
C20 C -0.2274(4) -0.1741(3) -0.2833(3) 0.0913(10) Uani 1 1 d . . .
H20A H -0.3109 -0.2341 -0.3157 0.110 Uiso 1 1 calc R . .
C21 C -0.2054(4) -0.1799(4) -0.2066(3) 0.0946(11) Uani 1 1 d . . .
H21A H -0.2745 -0.2418 -0.1877 0.114 Uiso 1 1 calc R . .
C22 C -0.0828(4) -0.0953(4) -0.1590(2) 0.0888(10) Uani 1 1 d . . .
H22A H -0.0684 -0.1012 -0.1077 0.107 Uiso 1 1 calc R . .
C23 C 0.0223(3) 0.0006(3) -0.18504(19) 0.0741(7) Uani 1 1 d . . .
C24 C -0.1530(4) -0.0760(3) -0.3983(2) 0.0862(9) Uani 1 1 d . . .
H24A H -0.1215 0.0155 -0.3980 0.103 Uiso 1 1 calc R . .
C25 C -0.3091(5) -0.1490(5) -0.4365(3) 0.1189(15) Uani 1 1 d . . .
H25A H -0.3180 -0.1423 -0.4896 0.178 Uiso 1 1 calc R . .
H25B H -0.3628 -0.1112 -0.4072 0.178 Uiso 1 1 calc R . .
H25C H -0.3436 -0.2389 -0.4364 0.178 Uiso 1 1 calc R . .
C26 C -0.0697(5) -0.1299(5) -0.4511(3) 0.1165(14) Uani 1 1 d . . .
H26A H -0.0912 -0.1267 -0.5040 0.175 Uiso 1 1 calc R . .
H26B H -0.0945 -0.2183 -0.4501 0.175 Uiso 1 1 calc R . .
H26C H 0.0289 -0.0786 -0.4326 0.175 Uiso 1 1 calc R . .
C27 C 0.1578(4) 0.0941(4) -0.1302(2) 0.0885(9) Uani 1 1 d . . .
H27A H 0.2250 0.1387 -0.1622 0.106 Uiso 1 1 calc R . .
C28 C 0.1357(6) 0.1977(5) -0.0702(3) 0.1149(14) Uani 1 1 d . . .
H28A H 0.0949 0.2406 -0.0973 0.172 Uiso 1 1 calc R . .
H28B H 0.2244 0.2602 -0.0395 0.172 Uiso 1 1 calc R . .
H28C H 0.0738 0.1572 -0.0362 0.172 Uiso 1 1 calc R . .
C29 C 0.2219(6) 0.0222(6) -0.0893(3) 0.1275(16) Uani 1 1 d . . .
H29A H 0.2334 -0.0429 -0.1281 0.191 Uiso 1 1 calc R . .
H29B H 0.1607 -0.0185 -0.0551 0.191 Uiso 1 1 calc R . .
H29C H 0.3117 0.0830 -0.0591 0.191 Uiso 1 1 calc R . .
C30 C -0.0970(4) 0.5068(4) -0.2802(3) 0.0884(10) Uani 1 1 d . . .
H30A H -0.1260 0.4608 -0.3355 0.106 Uiso 1 1 calc R . .
H30B H -0.1795 0.5070 -0.2588 0.106 Uiso 1 1 calc R . .
C31 C 0.0091(5) 0.6472(4) -0.2724(3) 0.1075(13) Uani 1 1 d . . .
H31A H -0.0339 0.6890 -0.2990 0.161 Uiso 1 1 calc R . .
H31B H 0.0893 0.6474 -0.2956 0.161 Uiso 1 1 calc R . .
H31C H 0.0382 0.6931 -0.2178 0.161 Uiso 1 1 calc R . .
C32 C 0.0121(5) 0.5120(5) -0.1268(3) 0.1023(12) Uani 1 1 d . . .
H32A H 0.0322 0.4619 -0.0946 0.123 Uiso 1 1 calc R . .
H32B H 0.0971 0.5913 -0.1201 0.123 Uiso 1 1 calc R . .
C33 C -0.1004(6) 0.5492(6) -0.0941(3) 0.1336(18) Uani 1 1 d . . .
H33A H -0.0663 0.6001 -0.0406 0.200 Uiso 1 1 calc R . .
H33B H -0.1834 0.4719 -0.0961 0.200 Uiso 1 1 calc R . .
H33C H -0.1221 0.5991 -0.1250 0.200 Uiso 1 1 calc R . .
C34 C -0.2240(5) 0.1628(5) -0.1642(3) 0.1123(14) Uani 1 1 d . . .
H34A H -0.2403 0.0727 -0.1730 0.135 Uiso 1 1 calc R . .
H34B H -0.1514 0.2121 -0.1186 0.135 Uiso 1 1 calc R . .
C35 C -0.3591(6) 0.1719(6) -0.1430(4) 0.161(3) Uani 1 1 d . . .
H35A H -0.3856 0.1358 -0.0992 0.242 Uiso 1 1 calc R . .
H35B H -0.4329 0.1243 -0.1873 0.242 Uiso 1 1 calc R . .
H35C H -0.3433 0.2613 -0.1294 0.242 Uiso 1 1 calc R . .
C36 C -0.3134(4) 0.1533(4) -0.3215(3) 0.1130(15) Uani 1 1 d . . .
H36A H -0.3636 0.0608 -0.3267 0.136 Uiso 1 1 calc R . .
H36B H -0.3734 0.1934 -0.3015 0.136 Uiso 1 1 calc R . .
C37 C -0.2899(6) 0.1736(5) -0.4030(4) 0.1312(19) Uani 1 1 d . . .
H37A H -0.3788 0.1364 -0.4368 0.197 Uiso 1 1 calc R . .
H37B H -0.2329 0.1323 -0.4243 0.197 Uiso 1 1 calc R . .
H37C H -0.2433 0.2650 -0.3993 0.197 Uiso 1 1 calc R . .

loop_
_atom_site_aniso_label
_atom_site_aniso_U_11
_atom_site_aniso_U_22
_atom_site_aniso_U_33
_atom_site_aniso_U_23
_atom_site_aniso_U_13
_atom_site_aniso_U_12
Rh1 0.05408(16) 0.05537(16) 0.07571(18) 0.01992(11) 0.01341(11) 0.02537(11)
P1 0.0634(4) 0.0641(4) 0.0925(5) 0.0190(4) 0.0164(4) 0.0332(4)
P2 0.0615(4) 0.0697(5) 0.1114(6) 0.0271(4) 0.0236(4) 0.0300(4)
N1 0.0531(11) 0.0579(12) 0.0635(11) 0.0202(9) 0.0123(9) 0.0228(9)
N2 0.0612(12) 0.0520(11) 0.0735(13) 0.0163(9) 0.0137(10) 0.0261(10)
C1 0.0529(13) 0.0601(14) 0.0759(16) 0.0228(12) 0.0134(11) 0.0241(11)
C2 0.0563(15) 0.0683(16) 0.0775(17) 0.0128(13) 0.0061(12) 0.0235(13)
C3 0.0749(19) 0.0665(18) 0.099(2) 0.0030(16) 0.0017(16) 0.0248(15)
C4 0.082(2) 0.0551(17) 0.135(3) 0.0234(19) 0.017(2) 0.0276(16)
C5 0.078(2) 0.074(2) 0.113(3) 0.0423(19) 0.0224(18) 0.0353(16)
C6 0.0648(16) 0.0682(16) 0.0819(17) 0.0302(14) 0.0170(13) 0.0305(13)
C7 0.077(2) 0.090(2) 0.0729(18) 0.0153(16) 0.0001(15) 0.0259(17)
C8 0.116(3) 0.147(4) 0.077(2) 0.006(2) -0.004(2) 0.051(3)
C9 0.112(3) 0.124(3) 0.091(2) 0.037(2) 0.000(2) 0.060(3)
C10 0.093(2) 0.084(2) 0.0737(17) 0.0301(15) 0.0164(15) 0.0451(17)
C11 0.119(3) 0.146(4) 0.091(2) 0.006(2) -0.015(2) 0.081(3)
C12 0.221(7) 0.125(4) 0.094(3) 0.055(3) 0.056(4) 0.049(4)
C13 0.0610(16) 0.0809(19) 0.106(2) 0.0367(17) 0.0285(16) 0.0311(15)
C14 0.0572(14) 0.0650(15) 0.0711(15) 0.0244(12) 0.0113(12) 0.0242(12)
C15 0.0622(15) 0.0720(17) 0.0799(17) 0.0233(13) 0.0201(13) 0.0374(13)
C16 0.0697(16) 0.0583(14) 0.0727(15) 0.0160(12) 0.0144(13) 0.0299(13)
C17 0.090(2) 0.0708(19) 0.119(3) 0.0328(18) 0.033(2) 0.0465(17)
C18 0.0660(16) 0.0547(14) 0.0827(17) 0.0194(12) 0.0210(13) 0.0287(12)
C19 0.0664(17) 0.0576(15) 0.095(2) 0.0176(14) 0.0157(14) 0.0253(13)
C20 0.074(2) 0.0698(19) 0.123(3) 0.0260(19) 0.0201(19) 0.0230(16)
C21 0.086(2) 0.077(2) 0.128(3) 0.047(2) 0.042(2) 0.0291(19)
C22 0.097(3) 0.084(2) 0.098(2) 0.0381(18) 0.036(2) 0.042(2)
C23 0.0790(19) 0.0691(17) 0.0850(18) 0.0271(14) 0.0221(15) 0.0377(15)
C24 0.082(2) 0.0669(18) 0.092(2) 0.0097(16) 0.0027(17) 0.0219(16)
C25 0.101(3) 0.101(3) 0.124(3) 0.015(3) -0.018(3) 0.024(2)
C26 0.120(3) 0.114(3) 0.096(3) 0.007(2) 0.015(2) 0.042(3)
C27 0.091(2) 0.092(2) 0.084(2) 0.0278(17) 0.0135(17) 0.0390(19)
C28 0.131(4) 0.113(3) 0.090(3) 0.015(2) 0.007(2) 0.049(3)
C29 0.117(4) 0.142(4) 0.134(4) 0.048(3) -0.004(3) 0.063(3)
C30 0.077(2) 0.083(2) 0.121(3) 0.031(2) 0.0173(19) 0.0472(18)
C31 0.101(3) 0.081(2) 0.164(4) 0.046(3) 0.040(3) 0.052(2)
C32 0.102(3) 0.106(3) 0.099(3) 0.005(2) 0.016(2) 0.055(2)
C33 0.147(4) 0.141(4) 0.127(4) 0.013(3) 0.052(3) 0.084(4)
C34 0.110(3) 0.105(3) 0.146(4) 0.052(3) 0.059(3) 0.056(3)
C35 0.128(4) 0.122(4) 0.208(6) 0.011(4) 0.097(4) 0.035(3)
C36 0.066(2) 0.092(3) 0.165(4) 0.013(3) 0.003(2) 0.0304(19)
C37 0.115(4) 0.110(3) 0.149(5) 0.018(3) -0.035(3) 0.044(3)

loop_
_atom_type_symbol
_atom_type_description
_atom_type_scat_dispersion_real
_atom_type_scat_dispersion_imag
_atom_type_scat_source
C C 0.0033 0.0016 'International Tables Vol C Tables 4.2.6.8 and 6.1.1.4'
H H 0.0000 0.0000 'International Tables Vol C Tables 4.2.6.8 and 6.1.1.4'
N N 0.0061 0.0033 'International Tables Vol C Tables 4.2.6.8 and 6.1.1.4'
P P 0.1023 0.0942 'International Tables Vol C Tables 4.2.6.8 and 6.1.1.4'
Rh Rh -1.1178 0.9187 'International Tables Vol C Tables 4.2.6.8 and 6.1.1.4'

loop_
_geom_angle_atom_site_label_1
_geom_angle_atom_site_label_2
_geom_angle_atom_site_label_3
_geom_angle
_geom_angle_site_symmetry_1
_geom_angle_site_symmetry_3
_geom_angle_publ_flag
N2 Rh1 N1 90.30(9) . . ?
N2 Rh1 P2 105.36(7) . . ?
N1 Rh1 P2 164.24(7) . . ?
N2 Rh1 P1 160.10(7) . . ?
N1 Rh1 P1 108.03(7) . . ?
P2 Rh1 P1 56.77(4) . . ?
C32 P1 C30 103.0(2) . . ?
C32 P1 P2 114.21(18) . . ?
C30 P1 P2 115.15(13) . . ?
C32 P1 Rh1 122.09(15) . . ?
C30 P1 Rh1 132.61(15) . . ?
P2 P1 Rh1 61.06(4) . . ?
C34 P2 C36 102.4(3) . . ?
C34 P2 P1 116.75(18) . . ?
C36 P2 P1 115.11(17) . . ?
C34 P2 Rh1 126.51(18) . . ?
C36 P2 Rh1 127.41(19) . . ?
P1 P2 Rh1 62.17(3) . . ?
C14 N1 C1 117.0(2) . . ?
C14 N1 Rh1 125.62(19) . . ?
C1 N1 Rh1 117.34(16) . . ?
C16 N2 C18 118.3(2) . . ?
C16 N2 Rh1 125.64(19) . . ?
C18 N2 Rh1 115.24(17) . . ?
C6 C1 C2 121.4(3) . . ?
C6 C1 N1 119.7(2) . . ?
C2 C1 N1 118.8(2) . . ?
C3 C2 C1 116.9(3) . . ?
C3 C2 C7 122.4(3) . . ?
C1 C2 C7 120.6(3) . . ?
C4 C3 C2 122.5(3) . . ?
C3 C4 C5 119.9(3) . . ?
C4 C5 C6 121.4(3) . . ?
C1 C6 C5 117.9(3) . . ?
C1 C6 C10 121.2(3) . . ?
C5 C6 C10 120.9(3) . . ?
C2 C7 C9 113.1(3) . . ?
C2 C7 C8 113.4(3) . . ?
C9 C7 C8 109.6(3) . . ?
C6 C10 C12 113.4(3) . . ?
C6 C10 C11 109.7(3) . . ?
C12 C10 C11 111.5(4) . . ?
N1 C14 C15 124.0(3) . . ?
N1 C14 C13 120.4(3) . . ?
C15 C14 C13 115.5(3) . . ?
C16 C15 C14 129.3(3) . . ?
N2 C16 C15 124.1(3) . . ?
N2 C16 C17 120.5(3) . . ?
C15 C16 C17 115.3(3) . . ?
C19 C18 C23 121.2(3) . . ?
C19 C18 N2 119.9(3) . . ?
C23 C18 N2 118.9(3) . . ?
C20 C19 C18 117.5(3) . . ?
C20 C19 C24 121.8(3) . . ?
C18 C19 C24 120.6(3) . . ?
C21 C20 C19 122.0(4) . . ?
C22 C21 C20 119.9(3) . . ?
C21 C22 C23 121.6(4) . . ?
C22 C23 C18 117.8(3) . . ?
C22 C23 C27 120.3(3) . . ?
C18 C23 C27 121.9(3) . . ?
C19 C24 C26 113.0(3) . . ?
C19 C24 C25 113.1(3) . . ?
C26 C24 C25 107.7(3) . . ?
C23 C27 C28 111.2(3) . . ?
C23 C27 C29 111.6(3) . . ?
C28 C27 C29 111.2(4) . . ?
C31 C30 P1 112.5(3) . . ?
C33 C32 P1 118.0(4) . . ?
C35 C34 P2 118.7(4) . . ?
C37 C36 P2 115.7(3) . . ?

loop_
_geom_bond_atom_site_label_1
_geom_bond_atom_site_label_2
_geom_bond_distance
_geom_bond_site_symmetry_2
_geom_bond_publ_flag
Rh1 N2 2.064(2) . ?
Rh1 N1 2.068(2) . ?
Rh1 P2 2.2231(11) . ?
Rh1 P1 2.2465(10) . ?
P1 C32 1.819(4) . ?
P1 C30 1.840(4) . ?
P1 P2 2.1250(14) . ?
P2 C34 1.819(5) . ?
P2 C36 1.834(4) . ?
N1 C14 1.317(4) . ?
N1 C1 1.441(3) . ?
N2 C16 1.325(4) . ?
N2 C18 1.431(4) . ?
C1 C6 1.401(4) . ?
C1 C2 1.413(4) . ?
C2 C3 1.397(5) . ?
C2 C7 1.513(5) . ?
C3 C4 1.363(6) . ?
C4 C5 1.369(6) . ?
C5 C6 1.402(4) . ?
C6 C10 1.513(5) . ?
C7 C9 1.524(6) . ?
C7 C8 1.548(5) . ?
C10 C12 1.524(5) . ?
C10 C11 1.527(6) . ?
C13 C14 1.522(4) . ?
C14 C15 1.398(4) . ?
C15 C16 1.391(4) . ?
C16 C17 1.527(4) . ?
C18 C19 1.407(4) . ?
C18 C23 1.411(4) . ?
C19 C20 1.387(5) . ?
C19 C24 1.524(5) . ?
C20 C21 1.381(6) . ?
C21 C22 1.357(6) . ?
C22 C23 1.399(5) . ?
C23 C27 1.515(5) . ?
C24 C26 1.525(6) . ?
C24 C25 1.545(5) . ?
C27 C28 1.532(6) . ?
C27 C29 1.536(6) . ?
C30 C31 1.532(5) . ?
C32 C33 1.523(6) . ?
C34 C35 1.533(7) . ?
C36 C37 1.523(8) . ?
